data_1525717
loop_
_publ_author_name
'Legagneur, V.'
'Guyomard, D.'
'Liao, J.-H.'
'An, Y.'
'Verbaere, A.'
'le Gal la Salle, A.'
'Piffard, Y.'

_publ_section_title
;
 Li2 Mn (V O3)4 * 2(H2 O) : synthesis, crystal structure, thermal behavior
 and lithium insertion/deinsertion properties
;
_journal_name_full 'Solid State Ionics'
_journal_page_first 161
_journal_page_last 170
_journal_volume 133
_journal_year 2000
_chemical_formula_sum 'H4 Li2 Mn O14 V4'
_chemical_name_systematic 'Li2 Mn (V O3)4 (H2 O)2'
_space_group_IT_number 12
_symmetry_space_group_name_Hall '-C 2y'
_symmetry_space_group_name_H-M 'C 1 2/m 1'
_cell_angle_alpha 90
_cell_angle_beta 105.38
_cell_angle_gamma 90
_cell_formula_units_Z 2
_cell_length_a 19.286
_cell_length_b 3.523
_cell_length_c 8.164
_cell_volume 534.835
_citation_journal_id_ASTM SSIOD3
_cod_data_source_file Legagneur_SSIOD3_2000_584.cif
_cod_data_source_block H4Li2Mn1O14V4
_cod_original_cell_volume 534.8346
_cod_original_formula_sum 'H4 Li2 Mn1 O14 V4'
_cod_database_code 1525717

loop_
_symmetry_equiv_pos_as_xyz
x,y,z
-x,y,-z
-x,-y,-z
x,-y,z
x+1/2,y+1/2,z
-x+1/2,y+1/2,-z
-x+1/2,-y+1/2,-z
x+1/2,-y+1/2,z

loop_
_atom_site_label
_atom_site_type_symbol
_atom_site_fract_x
_atom_site_fract_y
_atom_site_fract_z
_atom_site_occupancy
_atom_site_U_iso_or_equiv
O4 O-2 0.0792 0 0.225 1 0.0
Li1 Li+1 0.252 0 0.32 1 0.0
O3 O-2 0.063 0 0.662 1 0.0
O1 O-2 0.1861 0 0.498 1 0.0
O7 O-2 0.2993 0 0.823 1 0.0
V1 V+5 0.0977 0 0.4344 1 0.0
O2 O-2 0.0729 0.5 0.472 1 0.0
O6 O-2 0.1712 0.5 0.815 1 0.0
O5 O-2 0.0495 0.5 0.904 1 0.0
V2 V+5 0.0847 0.5 0.7345 1 0.0
Mn1 Mn+2 0 0 0 1 0.0
